data_7127684
loop_
_publ_author_name
'Wilson, Jessica R.'
'Zeller, Matthias'
'Szymczak, Nathaniel K.'

_publ_section_title
;
 Hydrogen-bonded nickel(I) complexes.
;
_journal_issue 6
_journal_name_full 'Chemical communications (Cambridge, England)'
_journal_page_first 753
_journal_page_last 756
_journal_paper_doi 10.1039/d0cc07216h
_journal_volume 57
_journal_year 2021
_chemical_formula_moiety 'C38 H36 Cl N8 Ni, F6 P'
_chemical_formula_sum 'C38 H36 Cl F6 N8 Ni P'
_chemical_formula_weight 843.88
_space_group_crystal_system monoclinic
_space_group_IT_number 14
_space_group_name_Hall '-P 2ybc'
_space_group_name_H-M_alt 'P 1 21/c 1'
_atom_sites_solution_hydrogens mixed
_atom_sites_solution_primary direct
_atom_sites_solution_secondary difmap
_audit_creation_method SHELXL-2018/3
_audit_update_record
;
2020-10-29 deposited with the CCDC.	2020-12-04 downloaded from the CCDC.
;
_cell_angle_alpha 90
_cell_angle_beta 111.3721(17)
_cell_angle_gamma 90
_cell_formula_units_Z 4
_cell_length_a 13.6446(7)
_cell_length_b 24.7833(11)
_cell_length_c 11.7844(6)
_cell_measurement_reflns_used 9575
_cell_measurement_temperature 150(2)
_cell_measurement_theta_max 33.1968
_cell_measurement_theta_min 2.2958
_cell_volume 3711.0(3)
_computing_cell_refinement 'SAINT V8.38A (Bruker, 2018)'
_computing_data_collection 'Apex3 v2018.7-2 (Bruker, 2018)'
_computing_data_reduction 'SAINT V8.38A (Bruker, 2018)'
_computing_structure_refinement
;  
SHELXL-2018/3 (Sheldrick, 2015, 2018), 
SHELXLE Rev1030 (H\"ubschle et al., 2011)
;
_computing_structure_solution 'SHELXS-97 (Sheldrick, 2008)'
_diffrn_ambient_temperature 150(2)
_diffrn_detector_area_resol_mean 10.4167
_diffrn_measured_fraction_theta_full 0.999
_diffrn_measured_fraction_theta_max 0.999
_diffrn_measurement_device_type 'Bruker AXS D8 Quest CMOS diffractometer'
_diffrn_measurement_method 'omega and phi scans'
_diffrn_radiation_monochromator 'Triumph curved graphite crystal'
_diffrn_radiation_type MoK\a
_diffrn_radiation_wavelength 0.71073
_diffrn_reflns_av_R_equivalents 0.0424
_diffrn_reflns_av_unetI/netI 0.0208
_diffrn_reflns_Laue_measured_fraction_full 0.999
_diffrn_reflns_Laue_measured_fraction_max 0.999
_diffrn_reflns_limit_h_max 19
_diffrn_reflns_limit_h_min -21
_diffrn_reflns_limit_k_max 38
_diffrn_reflns_limit_k_min -38
_diffrn_reflns_limit_l_max 18
_diffrn_reflns_limit_l_min -16
_diffrn_reflns_number 145276
_diffrn_reflns_point_group_measured_fraction_full 0.999
_diffrn_reflns_point_group_measured_fraction_max 0.999
_diffrn_reflns_theta_full 25.242
_diffrn_reflns_theta_max 33.201
_diffrn_reflns_theta_min 2.296
_diffrn_source 'fine focus sealed tube X-ray source'
_diffrn_source_current '30 mA'
_diffrn_source_voltage '50 kV'
_exptl_absorpt_coefficient_mu 0.710
_exptl_absorpt_correction_T_max 0.7465
_exptl_absorpt_correction_T_min 0.6606
_exptl_absorpt_correction_type multi-scan
_exptl_absorpt_process_details
;
SADABS 2016/2: Krause, L., Herbst-Irmer, R., Sheldrick G.M. & Stalke D.
(2015). J. Appl. Cryst. 48, 3-10.
;
_exptl_crystal_colour blue
_exptl_crystal_density_diffrn 1.510
_exptl_crystal_description plate
_exptl_crystal_F_000 1736
_exptl_crystal_recrystallization_method 'Re-crystallisation from solvent: CH3CN, Et2O'
_exptl_crystal_size_max 0.320
_exptl_crystal_size_mid 0.300
_exptl_crystal_size_min 0.140
_refine_diff_density_max 0.438
_refine_diff_density_min -0.467
_refine_diff_density_rms 0.063
_refine_ls_extinction_method none
_refine_ls_goodness_of_fit_ref 1.031
_refine_ls_hydrogen_treatment mixed
_refine_ls_matrix_type full
_refine_ls_number_parameters 509
_refine_ls_number_reflns 14199
_refine_ls_number_restraints 0
_refine_ls_restrained_S_all 1.031
_refine_ls_R_factor_all 0.0443
_refine_ls_R_factor_gt 0.0320
_refine_ls_shift/su_max 0.002
_refine_ls_shift/su_mean 0.000
_refine_ls_structure_factor_coef Fsqd
_refine_ls_weighting_details 'w=1/[\s^2^(Fo^2^)+(0.0393P)^2^+1.8337P] where P=(Fo^2^+2Fc^2^)/3'
_refine_ls_weighting_scheme calc
_refine_ls_wR_factor_gt 0.0784
_refine_ls_wR_factor_ref 0.0853
_reflns_Friedel_coverage 0.000
_reflns_number_gt 11695
_reflns_number_total 14199
_reflns_threshold_expression 'I > 2\s(I)'
_cod_data_source_file d0cc07216h2.cif
_cod_data_source_block JRW3200b_0m_1
_cod_depositor_comments 'Adding full bibliography for 7127678--7127684.cif.'
_cod_original_sg_symbol_H-M 'P 21/c'
_cod_database_code 7127684
_shelx_shelxl_version_number 2018/3
_shelx_space_group_comment
;
The symmetry employed for this shelxl refinement is uniquely defined
by the following loop, which should always be used as a source of
symmetry information in preference to the above space-group names.
They are only intended as comments.
;
_shelx_estimated_absorpt_t_min 0.805
_shelx_estimated_absorpt_t_max 0.907

loop_
_space_group_symop_operation_xyz
'x, y, z'
'-x, y+1/2, -z+1/2'
'-x, -y, -z'
'x, -y-1/2, z-1/2'

loop_
_atom_site_label
_atom_site_type_symbol
_atom_site_fract_x
_atom_site_fract_y
_atom_site_fract_z
_atom_site_U_iso_or_equiv
_atom_site_adp_type
_atom_site_occupancy
_atom_site_site_symmetry_order
_atom_site_calc_flag
_atom_site_refinement_flags_posn
_atom_site_refinement_flags_adp
_atom_site_refinement_flags_occupancy
_atom_site_disorder_assembly
_atom_site_disorder_group
C1 C 0.07105(9) 0.28288(4) 0.73486(10) 0.01733(18) Uani 1 1 d . . . . .
H1A H 0.010184 0.277067 0.658177 0.021 Uiso 1 1 calc R U . . .
H1AB H 0.054067 0.266969 0.802541 0.021 Uiso 1 1 calc R U . . .
C2 C 0.16693(9) 0.25587(4) 0.72686(10) 0.01647(18) Uani 1 1 d . . . . .
C3 C 0.19512(9) 0.20465(5) 0.77303(11) 0.0198(2) Uani 1 1 d . . . . .
H3 H 0.156575 0.186340 0.814129 0.024 Uiso 1 1 calc R U . . .
C4 C 0.28171(10) 0.18051(5) 0.75772(11) 0.0219(2) Uani 1 1 d . . . . .
H4 H 0.302832 0.145191 0.788179 0.026 Uiso 1 1 calc R U . . .
C5 C 0.33647(10) 0.20793(5) 0.69841(11) 0.0203(2) Uani 1 1 d . . . . .
H5 H 0.394848 0.191557 0.686279 0.024 Uiso 1 1 calc R U . . .
C6 C 0.30485(9) 0.26080(4) 0.65570(10) 0.01676(18) Uani 1 1 d . . . . .
C7 C 0.44528(9) 0.26868(5) 0.57352(11) 0.01868(19) Uani 1 1 d . . . . .
C8 C 0.54730(11) 0.28595(6) 0.63858(12) 0.0271(2) Uani 1 1 d . . . . .
H8 H 0.560365 0.311813 0.701904 0.033 Uiso 1 1 calc R U . . .
C9 C 0.63031(11) 0.26496(6) 0.61005(15) 0.0347(3) Uani 1 1 d . . . . .
H9 H 0.700165 0.276676 0.654273 0.042 Uiso 1 1 calc R U . . .
C10 C 0.61216(11) 0.22742(6) 0.51848(16) 0.0342(3) Uani 1 1 d . . . . .
H10 H 0.669219 0.213386 0.499635 0.041 Uiso 1 1 calc R U . . .
C11 C 0.51024(12) 0.21019(6) 0.45384(14) 0.0291(3) Uani 1 1 d . . . . .
H11 H 0.497455 0.184305 0.390609 0.035 Uiso 1 1 calc R U . . .
C12 C 0.42711(10) 0.23068(5) 0.48140(11) 0.0221(2) Uani 1 1 d . . . . .
H12 H 0.357423 0.218707 0.437173 0.027 Uiso 1 1 calc R U . . .
C13 C 0.15993(9) 0.35174(5) 0.88485(10) 0.01861(19) Uani 1 1 d . . . . .
H13A H 0.185017 0.316663 0.925153 0.022 Uiso 1 1 calc R U . . .
H13B H 0.117172 0.368934 0.927015 0.022 Uiso 1 1 calc R U . . .
C14 C 0.25407(9) 0.38694(4) 0.90121(10) 0.01577(18) Uani 1 1 d . . . . .
C15 C 0.30493(10) 0.40962(5) 1.01452(10) 0.0215(2) Uani 1 1 d . . . . .
H15 H 0.275680 0.407335 1.076208 0.026 Uiso 1 1 calc R U . . .
C16 C 0.40028(10) 0.43596(5) 1.03614(11) 0.0234(2) Uani 1 1 d . . . . .
H16 H 0.437115 0.452043 1.113143 0.028 Uiso 1 1 calc R U . . .
C17 C 0.44048(9) 0.43844(5) 0.94508(10) 0.0206(2) Uani 1 1 d . . . . .
H17 H 0.506777 0.454970 0.959646 0.025 Uiso 1 1 calc R U . . .
C18 C 0.38269(8) 0.41630(4) 0.82985(10) 0.01635(18) Uani 1 1 d . . . . .
C19 C 0.51142(9) 0.44665(5) 0.74048(10) 0.01794(19) Uani 1 1 d . . . . .
C20 C 0.50246(9) 0.48952(5) 0.66094(10) 0.0204(2) Uani 1 1 d . . . . .
H20 H 0.435075 0.500290 0.605935 0.024 Uiso 1 1 calc R U . . .
C21 C 0.59224(10) 0.51664(5) 0.66192(11) 0.0228(2) Uani 1 1 d . . . . .
H21 H 0.586018 0.545552 0.606791 0.027 Uiso 1 1 calc R U . . .
C22 C 0.69073(10) 0.50149(5) 0.74328(12) 0.0244(2) Uani 1 1 d . . . . .
H22 H 0.751780 0.520409 0.744884 0.029 Uiso 1 1 calc R U . . .
C23 C 0.69975(10) 0.45863(6) 0.82228(13) 0.0264(2) Uani 1 1 d . . . . .
H23 H 0.767135 0.448294 0.878044 0.032 Uiso 1 1 calc R U . . .
C24 C 0.61057(10) 0.43071(5) 0.82024(12) 0.0231(2) Uani 1 1 d . . . . .
H24 H 0.617284 0.400859 0.873108 0.028 Uiso 1 1 calc R U . . .
C25 C -0.00810(9) 0.37264(4) 0.72381(11) 0.01847(19) Uani 1 1 d . . . . .
H25A H -0.040493 0.366619 0.785491 0.022 Uiso 1 1 calc R U . . .
H25B H -0.058625 0.360908 0.643490 0.022 Uiso 1 1 calc R U . . .
C26 C 0.01792(9) 0.43141(5) 0.71966(11) 0.01848(19) Uani 1 1 d . . . . .
C27 C -0.02418(10) 0.47037(5) 0.77197(13) 0.0248(2) Uani 1 1 d . . . . .
H27 H -0.071187 0.460888 0.811573 0.030 Uiso 1 1 calc R U . . .
C28 C 0.00400(11) 0.52415(5) 0.76530(14) 0.0292(3) Uani 1 1 d . . . . .
H28 H -0.024671 0.552025 0.799095 0.035 Uiso 1 1 calc R U . . .
C29 C 0.07369(12) 0.53621(5) 0.70925(14) 0.0280(3) Uani 1 1 d . . . . .
H29 H 0.094002 0.572526 0.704174 0.034 Uiso 1 1 calc R U . . .
C30 C 0.11469(10) 0.49416(5) 0.65938(11) 0.0210(2) Uani 1 1 d . . . . .
C31 C 0.24651(10) 0.54988(5) 0.61212(12) 0.0220(2) Uani 1 1 d . . . . .
C32 C 0.26268(11) 0.56766(5) 0.50786(12) 0.0261(2) Uani 1 1 d . . . . .
H32 H 0.226141 0.550911 0.431568 0.031 Uiso 1 1 calc R U . . .
C33 C 0.33181(12) 0.60966(6) 0.51523(15) 0.0344(3) Uani 1 1 d . . . . .
H33 H 0.343765 0.621001 0.444357 0.041 Uiso 1 1 calc R U . . .
C34 C 0.38349(12) 0.63513(6) 0.62545(17) 0.0364(3) Uani 1 1 d . . . . .
H34 H 0.429834 0.664349 0.629998 0.044 Uiso 1 1 calc R U . . .
C35 C 0.36737(12) 0.61784(6) 0.72935(15) 0.0345(3) Uani 1 1 d . . . . .
H35 H 0.402667 0.635374 0.804983 0.041 Uiso 1 1 calc R U . . .
C36 C 0.29964(11) 0.57486(5) 0.72332(13) 0.0285(3) Uani 1 1 d . . . . .
H36 H 0.289848 0.562700 0.794905 0.034 Uiso 1 1 calc R U . . .
C37 C -0.04124(9) 0.32439(5) 0.41987(10) 0.01882(19) Uani 1 1 d . . . . .
C38 C -0.13842(10) 0.30253(5) 0.33206(11) 0.0244(2) Uani 1 1 d . . . . .
H38A H -0.164879 0.326709 0.261594 0.037 Uiso 1 1 calc R U . . .
H38B H -0.191057 0.299339 0.370265 0.037 Uiso 1 1 calc R U . . .
H38C H -0.124708 0.266840 0.305241 0.037 Uiso 1 1 calc R U . . .
N1 N 0.09104(7) 0.34140(4) 0.75596(8) 0.01540(16) Uani 1 1 d . . . . .
N2 N 0.22081(7) 0.28461(4) 0.66994(8) 0.01534(16) Uani 1 1 d . . . . .
N3 N 0.35985(9) 0.29027(4) 0.60158(11) 0.0241(2) Uani 1 1 d . . . . .
H3N H 0.3315(16) 0.3190(9) 0.5673(19) 0.042(5) Uiso 1 1 d . . . . .
N4 N 0.28912(7) 0.39102(4) 0.80754(8) 0.01508(15) Uani 1 1 d . . . . .
N5 N 0.41879(8) 0.41875(5) 0.73593(9) 0.02131(19) Uani 1 1 d . . . . .
H5N H 0.3721(14) 0.4129(7) 0.6663(16) 0.024(4) Uiso 1 1 d . . . . .
N6 N 0.08727(8) 0.44212(4) 0.66445(9) 0.01763(17) Uani 1 1 d . . . . .
N7 N 0.18268(11) 0.50397(4) 0.60077(12) 0.0285(2) Uani 1 1 d . . . . .
H7N H 0.1889(15) 0.4795(8) 0.5546(18) 0.036(5) Uiso 1 1 d . . . . .
N8 N 0.03336(8) 0.34161(4) 0.49126(9) 0.02051(18) Uani 1 1 d . . . . .
F1 F 0.19367(7) 0.63352(3) 0.95224(8) 0.03003(17) Uani 1 1 d . . . . .
F2 F 0.14322(6) 0.72105(3) 0.95126(8) 0.02762(16) Uani 1 1 d . . . . .
F3 F 0.18040(7) 0.67019(4) 1.12259(8) 0.03442(19) Uani 1 1 d . . . . .
F4 F 0.01223(7) 0.69513(4) 1.01432(8) 0.03137(17) Uani 1 1 d . . . . .
F5 F 0.06138(7) 0.60756(3) 1.01515(8) 0.03212(18) Uani 1 1 d . . . . .
F6 F 0.02575(6) 0.65795(4) 0.84393(7) 0.02993(17) Uani 1 1 d . . . . .
P3 P 0.10286(2) 0.66397(2) 0.98321(3) 0.02034(6) Uani 1 1 d . . . . .
Cl1 Cl 0.23326(2) 0.39797(2) 0.48783(2) 0.01780(5) Uani 1 1 d . . . . .
Ni1 Ni 0.16599(2) 0.36737(2) 0.64100(2) 0.01360(3) Uani 1 1 d . . . . .

loop_
_atom_site_aniso_label
_atom_site_aniso_U_11
_atom_site_aniso_U_22
_atom_site_aniso_U_33
_atom_site_aniso_U_23
_atom_site_aniso_U_13
_atom_site_aniso_U_12
C1 0.0160(4) 0.0140(4) 0.0235(5) 0.0006(4) 0.0090(4) -0.0024(4)
C2 0.0163(4) 0.0148(4) 0.0180(4) 0.0001(3) 0.0060(4) -0.0024(4)
C3 0.0207(5) 0.0160(5) 0.0235(5) 0.0036(4) 0.0088(4) -0.0011(4)
C4 0.0260(5) 0.0157(5) 0.0247(5) 0.0051(4) 0.0102(4) 0.0031(4)
C5 0.0226(5) 0.0170(5) 0.0232(5) 0.0032(4) 0.0105(4) 0.0049(4)
C6 0.0185(5) 0.0149(4) 0.0182(4) 0.0000(3) 0.0083(4) 0.0007(4)
C7 0.0190(5) 0.0170(5) 0.0231(5) 0.0041(4) 0.0113(4) 0.0028(4)
C8 0.0252(6) 0.0265(6) 0.0276(6) 0.0005(5) 0.0072(5) -0.0044(5)
C9 0.0163(5) 0.0371(7) 0.0467(8) 0.0113(6) 0.0066(5) -0.0011(5)
C10 0.0243(6) 0.0295(7) 0.0572(9) 0.0130(6) 0.0249(6) 0.0101(5)
C11 0.0334(7) 0.0240(6) 0.0380(7) 0.0006(5) 0.0224(6) 0.0052(5)
C12 0.0192(5) 0.0220(5) 0.0261(5) -0.0010(4) 0.0095(4) 0.0007(4)
C13 0.0185(5) 0.0216(5) 0.0171(4) -0.0004(4) 0.0081(4) -0.0050(4)
C14 0.0171(4) 0.0147(4) 0.0169(4) -0.0007(3) 0.0078(4) -0.0020(3)
C15 0.0266(6) 0.0226(5) 0.0177(4) -0.0045(4) 0.0111(4) -0.0071(4)
C16 0.0274(6) 0.0249(5) 0.0177(5) -0.0062(4) 0.0078(4) -0.0093(5)
C17 0.0204(5) 0.0219(5) 0.0186(5) -0.0048(4) 0.0062(4) -0.0075(4)
C18 0.0163(4) 0.0156(4) 0.0175(4) -0.0017(3) 0.0067(4) -0.0033(4)
C19 0.0162(4) 0.0206(5) 0.0187(4) -0.0030(4) 0.0084(4) -0.0045(4)
C20 0.0186(5) 0.0255(5) 0.0173(4) 0.0005(4) 0.0069(4) -0.0005(4)
C21 0.0266(6) 0.0236(5) 0.0215(5) 0.0007(4) 0.0128(4) -0.0038(4)
C22 0.0200(5) 0.0269(6) 0.0310(6) -0.0044(5) 0.0148(5) -0.0059(4)
C23 0.0154(5) 0.0285(6) 0.0346(6) 0.0023(5) 0.0083(5) 0.0003(4)
C24 0.0191(5) 0.0211(5) 0.0291(6) 0.0036(4) 0.0088(4) -0.0004(4)
C25 0.0153(4) 0.0173(5) 0.0252(5) 0.0000(4) 0.0102(4) -0.0003(4)
C26 0.0167(4) 0.0172(5) 0.0228(5) 0.0003(4) 0.0087(4) 0.0010(4)
C27 0.0245(6) 0.0210(5) 0.0351(6) -0.0020(5) 0.0181(5) 0.0020(4)
C28 0.0313(6) 0.0198(5) 0.0436(7) -0.0037(5) 0.0223(6) 0.0031(5)
C29 0.0351(7) 0.0142(5) 0.0419(7) -0.0019(5) 0.0225(6) 0.0016(5)
C30 0.0246(5) 0.0148(5) 0.0263(5) 0.0011(4) 0.0127(4) 0.0011(4)
C31 0.0252(5) 0.0135(4) 0.0307(6) 0.0015(4) 0.0143(5) 0.0014(4)
C32 0.0267(6) 0.0232(6) 0.0294(6) 0.0039(5) 0.0113(5) -0.0023(5)
C33 0.0319(7) 0.0300(7) 0.0427(8) 0.0108(6) 0.0154(6) -0.0057(6)
C34 0.0266(6) 0.0254(6) 0.0535(9) 0.0029(6) 0.0102(6) -0.0072(5)
C35 0.0281(6) 0.0282(6) 0.0424(8) -0.0073(6) 0.0071(6) -0.0004(5)
C36 0.0320(6) 0.0240(6) 0.0307(6) -0.0008(5) 0.0129(5) 0.0027(5)
C37 0.0196(5) 0.0177(5) 0.0195(4) 0.0027(4) 0.0075(4) 0.0013(4)
C38 0.0184(5) 0.0277(6) 0.0228(5) 0.0011(4) 0.0026(4) -0.0033(4)
N1 0.0139(4) 0.0138(4) 0.0191(4) -0.0007(3) 0.0067(3) -0.0014(3)
N2 0.0164(4) 0.0134(4) 0.0173(4) 0.0002(3) 0.0074(3) -0.0005(3)
N3 0.0283(5) 0.0167(4) 0.0363(6) 0.0074(4) 0.0224(5) 0.0069(4)
N4 0.0149(4) 0.0148(4) 0.0165(4) -0.0016(3) 0.0068(3) -0.0030(3)
N5 0.0175(4) 0.0296(5) 0.0178(4) -0.0044(4) 0.0075(3) -0.0092(4)
N6 0.0192(4) 0.0146(4) 0.0211(4) 0.0000(3) 0.0098(3) 0.0001(3)
N7 0.0436(7) 0.0148(4) 0.0395(6) -0.0055(4) 0.0298(5) -0.0063(4)
N8 0.0209(4) 0.0192(4) 0.0208(4) 0.0010(3) 0.0068(4) -0.0001(4)
F1 0.0266(4) 0.0288(4) 0.0379(4) 0.0027(3) 0.0155(3) 0.0081(3)
F2 0.0243(4) 0.0223(4) 0.0380(4) 0.0050(3) 0.0134(3) -0.0006(3)
F3 0.0367(5) 0.0355(5) 0.0232(4) 0.0000(3) 0.0015(3) 0.0016(4)
F4 0.0281(4) 0.0316(4) 0.0413(5) 0.0005(3) 0.0210(4) 0.0040(3)
F5 0.0397(5) 0.0239(4) 0.0370(4) 0.0031(3) 0.0191(4) -0.0050(3)
F6 0.0239(4) 0.0370(4) 0.0248(4) 0.0009(3) 0.0041(3) -0.0004(3)
P3 0.01866(13) 0.02033(13) 0.02250(13) 0.00250(10) 0.00805(11) 0.00111(10)
Cl1 0.02274(12) 0.01547(11) 0.01663(10) -0.00129(8) 0.00888(9) -0.00137(9)
Ni1 0.01430(6) 0.01224(6) 0.01504(6) -0.00077(4) 0.00627(5) -0.00151(4)

loop_
_atom_type_symbol
_atom_type_description
_atom_type_scat_dispersion_real
_atom_type_scat_dispersion_imag
_atom_type_scat_source
C C 0.0033 0.0016 'International Tables Vol C Tables 4.2.6.8 and 6.1.1.4'
H H 0.0000 0.0000 'International Tables Vol C Tables 4.2.6.8 and 6.1.1.4'
N N 0.0061 0.0033 'International Tables Vol C Tables 4.2.6.8 and 6.1.1.4'
F F 0.0171 0.0103 'International Tables Vol C Tables 4.2.6.8 and 6.1.1.4'
P P 0.1023 0.0942 'International Tables Vol C Tables 4.2.6.8 and 6.1.1.4'
Cl Cl 0.1484 0.1585 'International Tables Vol C Tables 4.2.6.8 and 6.1.1.4'
Ni Ni 0.3393 1.1124 'International Tables Vol C Tables 4.2.6.8 and 6.1.1.4'

loop_
_geom_angle_atom_site_label_1
_geom_angle_atom_site_label_2
_geom_angle_atom_site_label_3
_geom_angle
_geom_angle_site_symmetry_1
_geom_angle_site_symmetry_3
_geom_angle_publ_flag
N1 C1 C2 109.62(9) . . ?
N1 C1 H1A 109.7 . . ?
C2 C1 H1A 109.7 . . ?
N1 C1 H1AB 109.7 . . ?
C2 C1 H1AB 109.7 . . ?
H1A C1 H1AB 108.2 . . ?
N2 C2 C3 123.52(10) . . ?
N2 C2 C1 115.86(9) . . ?
C3 C2 C1 120.61(10) . . ?
C2 C3 C4 118.14(10) . . ?
C2 C3 H3 120.9 . . ?
C4 C3 H3 120.9 . . ?
C5 C4 C3 119.82(10) . . ?
C5 C4 H4 120.1 . . ?
C3 C4 H4 120.1 . . ?
C4 C5 C6 119.17(11) . . ?
C4 C5 H5 120.4 . . ?
C6 C5 H5 120.4 . . ?
N2 C6 N3 117.46(10) . . ?
N2 C6 C5 121.50(10) . . ?
N3 C6 C5 121.02(10) . . ?
C8 C7 C12 119.83(11) . . ?
C8 C7 N3 119.70(11) . . ?
C12 C7 N3 120.46(11) . . ?
C7 C8 C9 119.37(13) . . ?
C7 C8 H8 120.3 . . ?
C9 C8 H8 120.3 . . ?
C10 C9 C8 120.74(13) . . ?
C10 C9 H9 119.6 . . ?
C8 C9 H9 119.6 . . ?
C9 C10 C11 119.75(12) . . ?
C9 C10 H10 120.1 . . ?
C11 C10 H10 120.1 . . ?
C12 C11 C10 120.07(13) . . ?
C12 C11 H11 120.0 . . ?
C10 C11 H11 120.0 . . ?
C11 C12 C7 120.23(12) . . ?
C11 C12 H12 119.9 . . ?
C7 C12 H12 119.9 . . ?
N1 C13 C14 114.99(9) . . ?
N1 C13 H13A 108.5 . . ?
C14 C13 H13A 108.5 . . ?
N1 C13 H13B 108.5 . . ?
C14 C13 H13B 108.5 . . ?
H13A C13 H13B 107.5 . . ?
N4 C14 C15 123.67(10) . . ?
N4 C14 C13 118.42(9) . . ?
C15 C14 C13 117.68(10) . . ?
C14 C15 C16 118.32(10) . . ?
C14 C15 H15 120.8 . . ?
C16 C15 H15 120.8 . . ?
C17 C16 C15 119.36(11) . . ?
C17 C16 H16 120.3 . . ?
C15 C16 H16 120.3 . . ?
C16 C17 C18 119.54(11) . . ?
C16 C17 H17 120.2 . . ?
C18 C17 H17 120.2 . . ?
N4 C18 N5 117.01(9) . . ?
N4 C18 C17 121.47(10) . . ?
N5 C18 C17 121.51(10) . . ?
C20 C19 C24 119.71(10) . . ?
C20 C19 N5 119.08(10) . . ?
C24 C19 N5 121.18(11) . . ?
C19 C20 C21 120.08(11) . . ?
C19 C20 H20 120.0 . . ?
C21 C20 H20 120.0 . . ?
C22 C21 C20 120.14(11) . . ?
C22 C21 H21 119.9 . . ?
C20 C21 H21 119.9 . . ?
C23 C22 C21 119.80(11) . . ?
C23 C22 H22 120.1 . . ?
C21 C22 H22 120.1 . . ?
C22 C23 C24 120.36(12) . . ?
C22 C23 H23 119.8 . . ?
C24 C23 H23 119.8 . . ?
C23 C24 C19 119.88(11) . . ?
C23 C24 H24 120.1 . . ?
C19 C24 H24 120.1 . . ?
N1 C25 C26 108.04(9) . . ?
N1 C25 H25A 110.1 . . ?
C26 C25 H25A 110.1 . . ?
N1 C25 H25B 110.1 . . ?
C26 C25 H25B 110.1 . . ?
H25A C25 H25B 108.4 . . ?
N6 C26 C27 123.70(11) . . ?
N6 C26 C25 114.81(10) . . ?
C27 C26 C25 121.46(10) . . ?
C26 C27 C28 118.35(12) . . ?
C26 C27 H27 120.8 . . ?
C28 C27 H27 120.8 . . ?
C29 C28 C27 119.17(12) . . ?
C29 C28 H28 120.4 . . ?
C27 C28 H28 120.4 . . ?
C28 C29 C30 119.29(12) . . ?
C28 C29 H29 120.4 . . ?
C30 C29 H29 120.4 . . ?
N6 C30 N7 116.29(10) . . ?
N6 C30 C29 121.98(11) . . ?
N7 C30 C29 121.72(11) . . ?
C36 C31 C32 119.56(12) . . ?
C36 C31 N7 122.74(12) . . ?
C32 C31 N7 117.50(12) . . ?
C33 C32 C31 120.27(13) . . ?
C33 C32 H32 119.9 . . ?
C31 C32 H32 119.9 . . ?
C34 C33 C32 120.25(14) . . ?
C34 C33 H33 119.9 . . ?
C32 C33 H33 119.9 . . ?
C33 C34 C35 119.78(13) . . ?
C33 C34 H34 120.1 . . ?
C35 C34 H34 120.1 . . ?
C34 C35 C36 120.38(14) . . ?
C34 C35 H35 119.8 . . ?
C36 C35 H35 119.8 . . ?
C31 C36 C35 119.75(13) . . ?
C31 C36 H36 120.1 . . ?
C35 C36 H36 120.1 . . ?
N8 C37 C38 177.85(13) . . ?
C37 C38 H38A 109.5 . . ?
C37 C38 H38B 109.5 . . ?
H38A C38 H38B 109.5 . . ?
C37 C38 H38C 109.5 . . ?
H38A C38 H38C 109.5 . . ?
H38B C38 H38C 109.5 . . ?
C1 N1 C25 111.93(8) . . ?
C1 N1 C13 110.45(9) . . ?
C25 N1 C13 110.42(9) . . ?
C1 N1 Ni1 107.38(7) . . ?
C25 N1 Ni1 106.98(7) . . ?
C13 N1 Ni1 109.55(6) . . ?
C6 N2 C2 117.82(9) . . ?
C6 N2 Ni1 130.73(7) . . ?
C2 N2 Ni1 110.79(7) . . ?
C6 N3 C7 122.97(10) . . ?
C6 N3 H3N 116.4(14) . . ?
C7 N3 H3N 118.6(14) . . ?
C14 N4 C18 117.49(9) . . ?
C14 N4 Ni1 109.43(7) . . ?
C18 N4 Ni1 132.02(7) . . ?
C18 N5 C19 124.59(10) . . ?
C18 N5 H5N 114.2(12) . . ?
C19 N5 H5N 117.6(12) . . ?
C30 N6 C26 117.48(10) . . ?
C30 N6 Ni1 129.82(8) . . ?
C26 N6 Ni1 110.61(7) . . ?
C30 N7 C31 127.32(11) . . ?
C30 N7 H7N 116.6(13) . . ?
C31 N7 H7N 116.1(13) . . ?
C37 N8 Ni1 172.18(10) . . ?
F6 P3 F1 89.80(5) . . ?
F6 P3 F5 90.18(5) . . ?
F1 P3 F5 90.64(5) . . ?
F6 P3 F3 179.75(6) . . ?
F1 P3 F3 90.13(5) . . ?
F5 P3 F3 90.06(5) . . ?
F6 P3 F4 90.33(5) . . ?
F1 P3 F4 179.42(5) . . ?
F5 P3 F4 89.92(5) . . ?
F3 P3 F4 89.74(5) . . ?
F6 P3 F2 89.72(5) . . ?
F1 P3 F2 90.10(5) . . ?
F5 P3 F2 179.25(5) . . ?
F3 P3 F2 90.04(5) . . ?
F4 P3 F2 89.33(5) . . ?
N1 Ni1 N8 88.61(4) . . ?
N1 Ni1 N4 84.01(4) . . ?
N8 Ni1 N4 172.57(4) . . ?
N1 Ni1 N2 80.08(4) . . ?
N8 Ni1 N2 89.26(4) . . ?
N4 Ni1 N2 90.25(3) . . ?
N1 Ni1 N6 78.50(4) . . ?
N8 Ni1 N6 92.88(4) . . ?
N4 Ni1 N6 84.89(4) . . ?
N2 Ni1 N6 158.41(4) . . ?
N1 Ni1 Cl1 173.26(3) . . ?
N8 Ni1 Cl1 85.08(3) . . ?
N4 Ni1 Cl1 102.27(3) . . ?
N2 Ni1 Cl1 102.15(3) . . ?
N6 Ni1 Cl1 99.44(3) . . ?

loop_
_geom_bond_atom_site_label_1
_geom_bond_atom_site_label_2
_geom_bond_distance
_geom_bond_site_symmetry_2
_geom_bond_publ_flag
C1 N1 1.4801(14) . ?
C1 C2 1.5027(15) . ?
C1 H1A 0.9900 . ?
C1 H1AB 0.9900 . ?
C2 N2 1.3628(14) . ?
C2 C3 1.3795(15) . ?
C3 C4 1.3935(17) . ?
C3 H3 0.9500 . ?
C4 C5 1.3746(17) . ?
C4 H4 0.9500 . ?
C5 C6 1.4136(15) . ?
C5 H5 0.9500 . ?
C6 N2 1.3533(14) . ?
C6 N3 1.3609(15) . ?
C7 C8 1.3895(18) . ?
C7 C12 1.3896(17) . ?
C7 N3 1.4265(15) . ?
C8 C9 1.394(2) . ?
C8 H8 0.9500 . ?
C9 C10 1.377(2) . ?
C9 H9 0.9500 . ?
C10 C11 1.387(2) . ?
C10 H10 0.9500 . ?
C11 C12 1.3852(17) . ?
C11 H11 0.9500 . ?
C12 H12 0.9500 . ?
C13 N1 1.4885(14) . ?
C13 C14 1.5058(15) . ?
C13 H13A 0.9900 . ?
C13 H13B 0.9900 . ?
C14 N4 1.3574(13) . ?
C14 C15 1.3802(15) . ?
C15 C16 1.3936(17) . ?
C15 H15 0.9500 . ?
C16 C17 1.3729(16) . ?
C16 H16 0.9500 . ?
C17 C18 1.4095(15) . ?
C17 H17 0.9500 . ?
C18 N4 1.3589(14) . ?
C18 N5 1.3669(14) . ?
C19 C20 1.3924(16) . ?
C19 C24 1.3938(17) . ?
C19 N5 1.4245(14) . ?
C20 C21 1.3935(17) . ?
C20 H20 0.9500 . ?
C21 C22 1.3882(18) . ?
C21 H21 0.9500 . ?
C22 C23 1.3880(19) . ?
C22 H22 0.9500 . ?
C23 C24 1.3924(17) . ?
C23 H23 0.9500 . ?
C24 H24 0.9500 . ?
C25 N1 1.4829(14) . ?
C25 C26 1.5042(16) . ?
C25 H25A 0.9900 . ?
C25 H25B 0.9900 . ?
C26 N6 1.3557(14) . ?
C26 C27 1.3785(16) . ?
C27 C28 1.3974(18) . ?
C27 H27 0.9500 . ?
C28 C29 1.3739(19) . ?
C28 H28 0.9500 . ?
C29 C30 1.4086(17) . ?
C29 H29 0.9500 . ?
C30 N6 1.3502(15) . ?
C30 N7 1.3652(16) . ?
C31 C36 1.3905(19) . ?
C31 C32 1.3965(18) . ?
C31 N7 1.4093(16) . ?
C32 C33 1.3859(19) . ?
C32 H32 0.9500 . ?
C33 C34 1.384(2) . ?
C33 H33 0.9500 . ?
C34 C35 1.388(2) . ?
C34 H34 0.9500 . ?
C35 C36 1.395(2) . ?
C35 H35 0.9500 . ?
C36 H36 0.9500 . ?
C37 N8 1.1410(15) . ?
C37 C38 1.4569(16) . ?
C38 H38A 0.9800 . ?
C38 H38B 0.9800 . ?
C38 H38C 0.9800 . ?
N1 Ni1 2.0748(9) . ?
N2 Ni1 2.1671(9) . ?
N3 H3N 0.84(2) . ?
N4 Ni1 2.1482(9) . ?
N5 H5N 0.848(18) . ?
N6 Ni1 2.2088(10) . ?
N7 H7N 0.84(2) . ?
N8 Ni1 2.1140(10) . ?
F1 P3 1.6024(9) . ?
F2 P3 1.6117(8) . ?
F3 P3 1.6045(9) . ?
F4 P3 1.6094(9) . ?
F5 P3 1.6036(9) . ?
F6 P3 1.6013(8) . ?
Cl1 Ni1 2.4255(3) . ?

loop_
_geom_torsion_atom_site_label_1
_geom_torsion_atom_site_label_2
_geom_torsion_atom_site_label_3
_geom_torsion_atom_site_label_4
_geom_torsion
_geom_torsion_site_symmetry_1
_geom_torsion_site_symmetry_2
_geom_torsion_site_symmetry_3
_geom_torsion_site_symmetry_4
_geom_torsion_publ_flag
N1 C1 C2 N2 -37.17(13) . . . . ?
N1 C1 C2 C3 144.11(10) . . . . ?
N2 C2 C3 C4 -1.76(17) . . . . ?
C1 C2 C3 C4 176.86(11) . . . . ?
C2 C3 C4 C5 0.30(18) . . . . ?
C3 C4 C5 C6 1.11(18) . . . . ?
C4 C5 C6 N2 -1.21(18) . . . . ?
C4 C5 C6 N3 176.93(12) . . . . ?
C12 C7 C8 C9 0.25(19) . . . . ?
N3 C7 C8 C9 -179.55(12) . . . . ?
C7 C8 C9 C10 0.0(2) . . . . ?
C8 C9 C10 C11 -0.1(2) . . . . ?
C9 C10 C11 C12 0.0(2) . . . . ?
C10 C11 C12 C7 0.2(2) . . . . ?
C8 C7 C12 C11 -0.34(18) . . . . ?
N3 C7 C12 C11 179.46(11) . . . . ?
N1 C13 C14 N4 -21.93(15) . . . . ?
N1 C13 C14 C15 163.33(10) . . . . ?
N4 C14 C15 C16 -3.26(18) . . . . ?
C13 C14 C15 C16 171.18(11) . . . . ?
C14 C15 C16 C17 -0.13(19) . . . . ?
C15 C16 C17 C18 2.59(19) . . . . ?
C16 C17 C18 N4 -1.96(18) . . . . ?
C16 C17 C18 N5 178.78(12) . . . . ?
C24 C19 C20 C21 -0.56(18) . . . . ?
N5 C19 C20 C21 -178.59(11) . . . . ?
C19 C20 C21 C22 -0.87(18) . . . . ?
C20 C21 C22 C23 1.11(19) . . . . ?
C21 C22 C23 C24 0.1(2) . . . . ?
C22 C23 C24 C19 -1.5(2) . . . . ?
C20 C19 C24 C23 1.75(18) . . . . ?
N5 C19 C24 C23 179.73(12) . . . . ?
N1 C25 C26 N6 42.50(13) . . . . ?
N1 C25 C26 C27 -135.62(12) . . . . ?
N6 C26 C27 C28 1.6(2) . . . . ?
C25 C26 C27 C28 179.59(12) . . . . ?
C26 C27 C28 C29 -1.2(2) . . . . ?
C27 C28 C29 C30 0.3(2) . . . . ?
C28 C29 C30 N6 0.3(2) . . . . ?
C28 C29 C30 N7 178.79(14) . . . . ?
C36 C31 C32 C33 0.5(2) . . . . ?
N7 C31 C32 C33 -174.42(13) . . . . ?
C31 C32 C33 C34 -1.5(2) . . . . ?
C32 C33 C34 C35 1.2(2) . . . . ?
C33 C34 C35 C36 0.2(2) . . . . ?
C32 C31 C36 C35 0.9(2) . . . . ?
N7 C31 C36 C35 175.49(13) . . . . ?
C34 C35 C36 C31 -1.2(2) . . . . ?
C2 C1 N1 C25 160.77(9) . . . . ?
C2 C1 N1 C13 -75.76(11) . . . . ?
C2 C1 N1 Ni1 43.64(10) . . . . ?
C26 C25 N1 C1 -166.89(9) . . . . ?
C26 C25 N1 C13 69.62(11) . . . . ?
C26 C25 N1 Ni1 -49.52(10) . . . . ?
C14 C13 N1 C1 129.31(10) . . . . ?
C14 C13 N1 C25 -106.35(11) . . . . ?
C14 C13 N1 Ni1 11.23(11) . . . . ?
N3 C6 N2 C2 -178.36(10) . . . . ?
C5 C6 N2 C2 -0.16(16) . . . . ?
N3 C6 N2 Ni1 -8.62(16) . . . . ?
C5 C6 N2 Ni1 169.58(8) . . . . ?
C3 C2 N2 C6 1.68(16) . . . . ?
C1 C2 N2 C6 -177.00(9) . . . . ?
C3 C2 N2 Ni1 -170.02(9) . . . . ?
C1 C2 N2 Ni1 11.30(11) . . . . ?
N2 C6 N3 C7 -175.48(11) . . . . ?
C5 C6 N3 C7 6.31(19) . . . . ?
C8 C7 N3 C6 -110.04(14) . . . . ?
C12 C7 N3 C6 70.17(16) . . . . ?
C15 C14 N4 C18 3.89(16) . . . . ?
C13 C14 N4 C18 -170.50(10) . . . . ?
C15 C14 N4 Ni1 -165.74(10) . . . . ?
C13 C14 N4 Ni1 19.87(12) . . . . ?
N5 C18 N4 C14 178.08(10) . . . . ?
C17 C18 N4 C14 -1.22(16) . . . . ?
N5 C18 N4 Ni1 -15.13(16) . . . . ?
C17 C18 N4 Ni1 165.57(9) . . . . ?
N4 C18 N5 C19 175.66(11) . . . . ?
C17 C18 N5 C19 -5.05(19) . . . . ?
C20 C19 N5 C18 -117.65(13) . . . . ?
C24 C19 N5 C18 64.35(17) . . . . ?
N7 C30 N6 C26 -178.49(11) . . . . ?
C29 C30 N6 C26 0.10(18) . . . . ?
N7 C30 N6 Ni1 19.63(17) . . . . ?
C29 C30 N6 Ni1 -161.77(10) . . . . ?
C27 C26 N6 C30 -1.09(18) . . . . ?
C25 C26 N6 C30 -179.16(10) . . . . ?
C27 C26 N6 Ni1 164.12(10) . . . . ?
C25 C26 N6 Ni1 -13.95(12) . . . . ?
N6 C30 N7 C31 -160.01(13) . . . . ?
C29 C30 N7 C31 21.4(2) . . . . ?
C36 C31 N7 C30 40.6(2) . . . . ?
C32 C31 N7 C30 -144.70(14) . . . . ?
